data_2107245
loop_
_publ_author_name
'Zoer, H.'
'Wagner, A.J.'

_publ_section_title
;
 The Crystal Structure of Compounds with (N-P)n Rings. VII. Refinement of
 the Crystal Structure of Hexabromo-cyclotriphosphazene, N3 P3 Br6
;
_journal_name_full 'Acta Crystallographica B (24,1968-38,1982)'
_journal_page_first 1812
_journal_page_last 1819
_journal_volume 26
_journal_year 1970
_chemical_formula_sum 'Br6 N3 P3'
_chemical_name_systematic 'N3 P3 Br6'
_space_group_IT_number 62
_symmetry_space_group_name_Hall '-P 2ac 2n'
_symmetry_space_group_name_H-M 'P n m a'
_cell_angle_alpha 90
_cell_angle_beta 90
_cell_angle_gamma 90
_cell_formula_units_Z 4
_cell_length_a 14.463
_cell_length_b 13.41
_cell_length_c 6.601
_cell_volume 1280.256
_citation_journal_id_ASTM ACBCAR
_cod_data_source_file Zoer_ACBCAR_1970_1753.cif
_cod_data_source_block Br6N3P3
_cod_database_code 2107245

loop_
_symmetry_equiv_pos_as_xyz
x,y,z
-x+1/2,-y,z+1/2
x+1/2,-y+1/2,-z+1/2
-x,y+1/2,-z
-x,-y,-z
x-1/2,y,-z-1/2
-x-1/2,y-1/2,z-1/2
x,-y-1/2,z

loop_
_atom_site_label
_atom_site_type_symbol
_atom_site_fract_x
_atom_site_fract_y
_atom_site_fract_z
_atom_site_occupancy
_atom_site_U_iso_or_equiv
P1 P+3 -0.0607 0.25 0.4117 1 0.0
N2 N-1 -0.0081 0.1507 0.4528 1 0.0
Br3 Br-1 0.0824 0.0713 0.8442 1 0.0
Br1 Br-1 -0.1895 0.25 0.5789 1 0.0
Br2 Br-1 -0.1078 0.25 0.1019 1 0.0
P2 P+3 0.091 0.148 0.5554 1 0.0
N1 N-1 0.1434 0.25 0.594 1 0.0
Br4 Br-1 0.1806 0.0505 0.3844 1 0.0
